data_7207835
loop_
_publ_author_name
'Zima, V\'it\<ezslav'
'Svoboda, Jan'
'Yang, Ya-Ching'
'Wang, Sue-Lein'

_publ_section_title
;
 New copper aryl phosphonates with auxiliary nitrogen ligands
;
_journal_issue 10
_journal_name_full CrystEngComm
_journal_page_first 3469
_journal_paper_doi 10.1039/c2ce06675k
_journal_volume 14
_journal_year 2012
_chemical_formula_sum 'C21 H19 Cu N2 O9.5 P3'
_chemical_formula_weight 607.83
_chemical_name_common 3
_space_group_crystal_system triclinic
_space_group_IT_number 2
_space_group_name_Hall '-P 1'
_space_group_name_H-M_alt 'P -1'
_symmetry_space_group_name_Hall '-P 1'
_symmetry_space_group_name_H-M 'P -1'
_atom_sites_solution_hydrogens geom
_atom_sites_solution_primary direct
_atom_sites_solution_secondary difmap
_audit_creation_method 'APEX2 v2011.4-1'
_cell_angle_alpha 69.5690(10)
_cell_angle_beta 75.0340(10)
_cell_angle_gamma 63.5570(10)
_cell_formula_units_Z 2
_cell_length_a 10.1238(8)
_cell_length_b 10.4815(9)
_cell_length_c 13.1430(11)
_cell_measurement_reflns_used 9305
_cell_measurement_temperature 296.(2)
_cell_measurement_theta_max 25
_cell_measurement_theta_min 2.5
_cell_volume 1161.36(17)
_computing_cell_refinement 'Bruker Smart'
_computing_data_collection 'Bruker Smart'
_computing_data_reduction 'Bruker SAINT'
_computing_molecular_graphics 'Bruker Shelxtl'
_computing_publication_material 'Bruker Shelxtl'
_computing_structure_refinement 'SHELXL-97 (Sheldrick, 2008)'
_computing_structure_solution 'SHELXS-97 (Sheldrick, 2008)'
_diffrn_ambient_temperature 296.(2)
_diffrn_measured_fraction_theta_full 0.995
_diffrn_measured_fraction_theta_max 0.995
_diffrn_measurement_device_type 'CCD Area Detector'
_diffrn_measurement_method 'Phi and Omega Scans'
_diffrn_radiation_monochromator graphite
_diffrn_radiation_type MoK\a
_diffrn_radiation_wavelength 0.71073
_diffrn_reflns_av_R_equivalents 0.0180
_diffrn_reflns_av_sigmaI/netI 0.0234
_diffrn_reflns_limit_h_max 13
_diffrn_reflns_limit_h_min -13
_diffrn_reflns_limit_k_max 13
_diffrn_reflns_limit_k_min -13
_diffrn_reflns_limit_l_max 17
_diffrn_reflns_limit_l_min -17
_diffrn_reflns_number 13691
_diffrn_reflns_theta_full 28.28
_diffrn_reflns_theta_max 28.28
_diffrn_reflns_theta_min 1.67
_exptl_absorpt_coefficient_mu 1.207
_exptl_absorpt_correction_T_max 0.745
_exptl_absorpt_correction_T_min 0.682
_exptl_absorpt_correction_type semi-empirical
_exptl_absorpt_process_details
;
;
_exptl_crystal_colour blue
_exptl_crystal_density_diffrn 1.738
_exptl_crystal_density_meas ?
_exptl_crystal_density_method 'not measured'
_exptl_crystal_description lump
_exptl_crystal_F_000 618
_exptl_crystal_size_max 0.300
_exptl_crystal_size_mid 0.220
_exptl_crystal_size_min 0.220
_refine_diff_density_max 0.833
_refine_diff_density_min -0.352
_refine_ls_extinction_method none
_refine_ls_goodness_of_fit_ref 1.073
_refine_ls_hydrogen_treatment mixed
_refine_ls_matrix_type full
_refine_ls_number_parameters 335
_refine_ls_number_reflns 5740
_refine_ls_number_restraints 0
_refine_ls_restrained_S_all 1.073
_refine_ls_R_factor_all 0.0385
_refine_ls_R_factor_gt 0.0342
_refine_ls_shift/su_max 0.001
_refine_ls_shift/su_mean 0.000
_refine_ls_structure_factor_coef Fsqd
_refine_ls_weighting_details 'calc w=1/[\s^2^(Fo^2^)+(0.0608P)^2^+0.3035P] where P=(Fo^2^+2Fc^2^)/3'
_refine_ls_weighting_scheme calc
_refine_ls_wR_factor_gt 0.0955
_refine_ls_wR_factor_ref 0.0988
_reflns_number_gt 5073
_reflns_number_total 5740
_reflns_threshold_expression >2sigma(I)
_cod_data_source_file c2ce06675k.txt
_cod_data_source_block Cmpd3
_cod_depositor_comments
;
The following automatic conversions were performed:

'_exptl_crystal_density_meas' value 'not measured' was changed to '?'
- the value is perceived as not measured.

Automatic conversion script
Id: cif_fix_values 3008 2015-01-20 13:52:24Z robertas 
;
_cod_original_formula_sum 'C21 H19 Cu N2 O9.50 P3'
_cod_database_code 7207835

loop_
_space_group_symop_operation_xyz
'x, y, z'
'-x, -y, -z'

loop_
_atom_site_type_symbol
_atom_site_label
_atom_site_fract_x
_atom_site_fract_y
_atom_site_fract_z
_atom_site_U_iso_or_equiv
_atom_site_adp_type
_atom_site_calc_flag
_atom_site_refinement_flags
_atom_site_occupancy
Cu Cu1 0.96707(2) 0.12749(2) 0.054613(17) 0.02365(8) Uani d . 1
P P1 1.29734(5) -0.18682(5) 0.06484(4) 0.02290(11) Uani d . 1
P P2 0.73083(6) 0.11258(5) 0.26210(4) 0.02723(12) Uani d . 1
P P3 0.61198(7) -0.45196(6) 0.58913(4) 0.03279(13) Uani d . 1
O O1 1.14482(14) -0.08751(14) 0.02567(11) 0.0251(3) Uani d . 1
O O2 1.37796(16) -0.30893(15) 0.00327(12) 0.0316(3) Uani d . 1
O O3 1.29167(18) -0.25572(17) 0.18629(12) 0.0363(3) Uani d . 1
O O4 0.87428(16) 0.04301(16) 0.19428(11) 0.0313(3) Uani d . 1
O O5 0.59824(17) 0.21672(16) 0.20239(12) 0.0363(3) Uani d . 1
O O6 0.76444(19) 0.19120(18) 0.32935(13) 0.0396(4) Uani d . 1
O O7 0.44820(19) -0.41997(17) 0.60924(12) 0.0375(3) Uani d . 1
O O8 0.6914(2) -0.50632(18) 0.68906(13) 0.0458(4) Uani d . 1
O O9 0.6962(2) -0.57048(19) 0.52282(15) 0.0463(4) Uani d . 1
N N1 1.08044(18) 0.17711(19) 0.12860(14) 0.0289(3) Uani d . 1
N N2 1.03588(18) 0.26432(18) -0.07794(13) 0.0268(3) Uani d . 1
C C1 1.40729(19) -0.07743(19) 0.02960(15) 0.0227(3) Uani d . 1
C C2 0.6919(2) -0.0402(2) 0.36132(15) 0.0288(4) Uani d . 1
C C3 0.6401(2) -0.2875(2) 0.50538(16) 0.0314(4) Uani d . 1
C C4 0.7941(3) -0.1456(3) 0.43320(18) 0.0377(5) Uani d . 1
C C5 0.7681(3) -0.2674(2) 0.50437(18) 0.0382(5) Uani d . 1
C C6 0.5378(3) -0.1811(3) 0.43490(19) 0.0390(5) Uani d . 1
C C7 0.5639(2) -0.0583(2) 0.36346(18) 0.0375(5) Uani d . 1
C C8 1.0176(2) 0.3004(2) -0.18254(17) 0.0335(4) Uani d . 1
C C9 1.0729(3) 0.3989(3) -0.26417(19) 0.0442(5) Uani d . 1
C C10 1.1489(3) 0.4610(3) -0.2380(2) 0.0467(6) Uani d . 1
C C11 1.1717(2) 0.4240(2) -0.1280(2) 0.0362(5) Uani d . 1
C C12 1.2533(3) 0.4779(3) -0.0900(3) 0.0477(6) Uani d . 1
C C13 1.2754(3) 0.4332(3) 0.0159(3) 0.0466(6) Uani d . 1
C C14 1.2198(2) 0.3286(2) 0.0949(2) 0.0362(5) Uani d . 1
C C15 1.2432(3) 0.2718(3) 0.2060(2) 0.0461(6) Uani d . 1
C C16 1.1886(3) 0.1696(3) 0.2727(2) 0.0469(6) Uani d . 1
C C17 1.1068(3) 0.1238(3) 0.23202(18) 0.0383(5) Uani d . 1
C C18 1.1371(2) 0.2768(2) 0.06005(17) 0.0291(4) Uani d . 1
C C19 1.1129(2) 0.3246(2) -0.05123(17) 0.0280(4) Uani d . 1
C C20 1.4967(2) -0.0977(2) 0.10362(15) 0.0260(4) Uani d . 1
C C21 1.4111(2) 0.0207(2) -0.07406(15) 0.0267(4) Uani d . 1
O O1W 1.1112(7) -0.1238(6) 0.4645(5) 0.1021(19) Uani d P 0.5
H H1 0.4936 0.017 0.3116 0.08 Uiso d . 1
H H2 0.4466 -0.1941 0.4383 0.08 Uiso d . 1
H H3 0.8351 -0.3432 0.5505 0.08 Uiso d . 1
H H4 0.8868 -0.1309 0.4338 0.08 Uiso d . 1
H H5 0.9611 0.255 -0.1975 0.08 Uiso d . 1
H H6 1.0545 0.4182 -0.3378 0.08 Uiso d . 1
H H7 1.1861 0.5209 -0.2906 0.08 Uiso d . 1
H H8 1.2925 0.5416 -0.1418 0.08 Uiso d . 1
H H9 1.3242 0.4761 0.0439 0.08 Uiso d . 1
H H10 1.2963 0.3037 0.2307 0.08 Uiso d . 1
H H11 1.1927 0.1336 0.3419 0.08 Uiso d . 1
H H12 1.065 0.0601 0.2774 0.08 Uiso d . 1
H H13 1.3404 0.0395 -0.1295 0.08 Uiso d . 1
H H14 1.4987 -0.1731 0.1796 0.08 Uiso d . 1
H H15 0.6421 -0.5715 0.4887 0.08 Uiso d . 1
H H16 0.6874 0.2583 0.3515 0.08 Uiso d . 1
H H17 1.3931 -0.2828 -0.0724 0.08 Uiso d . 1
H H18 0.6987 -0.6243 0.7508 0.08 Uiso d . 1

loop_
_atom_site_aniso_label
_atom_site_aniso_U_11
_atom_site_aniso_U_22
_atom_site_aniso_U_33
_atom_site_aniso_U_12
_atom_site_aniso_U_13
_atom_site_aniso_U_23
Cu1 0.02682(13) 0.02720(13) 0.02294(13) -0.01756(10) -0.00217(9) -0.00502(9)
P1 0.0251(2) 0.0219(2) 0.0254(2) -0.01480(18) -0.00690(17) -0.00049(17)
P2 0.0340(3) 0.0276(2) 0.0237(2) -0.0187(2) 0.00039(19) -0.00507(19)
P3 0.0482(3) 0.0286(3) 0.0263(2) -0.0225(2) -0.0051(2) -0.0025(2)
O1 0.0233(6) 0.0267(6) 0.0292(6) -0.0133(5) -0.0056(5) -0.0057(5)
O2 0.0328(7) 0.0238(6) 0.0403(8) -0.0122(6) -0.0064(6) -0.0083(6)
O3 0.0500(9) 0.0377(8) 0.0280(7) -0.0287(7) -0.0135(6) 0.0050(6)
O4 0.0347(7) 0.0341(7) 0.0259(7) -0.0192(6) 0.0029(6) -0.0060(6)
O5 0.0380(8) 0.0339(8) 0.0341(8) -0.0164(7) -0.0034(6) -0.0035(6)
O6 0.0485(9) 0.0413(8) 0.0408(8) -0.0247(7) -0.0024(7) -0.0176(7)
O7 0.0511(9) 0.0395(8) 0.0315(7) -0.0292(7) 0.0033(7) -0.0114(6)
O8 0.0728(12) 0.0387(8) 0.0358(8) -0.0351(9) -0.0207(8) 0.0062(7)
O9 0.0513(10) 0.0405(9) 0.0510(10) -0.0170(8) -0.0061(8) -0.0185(8)
N1 0.0282(8) 0.0337(8) 0.0314(8) -0.0158(7) -0.0025(6) -0.0122(7)
N2 0.0268(8) 0.0266(8) 0.0297(8) -0.0150(7) -0.0008(6) -0.0065(6)
C1 0.0221(8) 0.0213(8) 0.0274(8) -0.0124(7) -0.0048(7) -0.0035(7)
C2 0.0357(10) 0.0306(9) 0.0232(8) -0.0192(8) 0.0013(7) -0.0062(7)
C3 0.0415(11) 0.0314(10) 0.0247(9) -0.0217(9) -0.0024(8) -0.0028(8)
C4 0.0443(12) 0.0429(12) 0.0332(10) -0.0279(10) -0.0100(9) -0.0005(9)
C5 0.0480(13) 0.0383(11) 0.0309(10) -0.0232(10) -0.0140(9) 0.0024(9)
C6 0.0378(11) 0.0390(11) 0.0399(11) -0.0242(10) -0.0083(9) 0.0043(9)
C7 0.0342(11) 0.0364(11) 0.0362(11) -0.0186(9) -0.0066(9) 0.0047(9)
C8 0.0356(11) 0.0342(10) 0.0305(10) -0.0173(9) -0.0004(8) -0.0063(8)
C9 0.0517(14) 0.0442(13) 0.0320(11) -0.0240(11) 0.0029(10) -0.0036(9)
C10 0.0461(13) 0.0387(12) 0.0476(13) -0.0259(11) 0.0095(11) -0.0013(10)
C11 0.0278(10) 0.0252(9) 0.0537(13) -0.0144(8) 0.0020(9) -0.0083(9)
C12 0.0355(11) 0.0297(11) 0.0811(19) -0.0216(10) -0.0006(12) -0.0113(11)
C13 0.0314(11) 0.0351(11) 0.085(2) -0.0173(9) -0.0067(11) -0.0247(12)
C14 0.0249(9) 0.0322(10) 0.0603(14) -0.0109(8) -0.0070(9) -0.0219(10)
C15 0.0368(12) 0.0544(14) 0.0652(16) -0.0175(11) -0.0125(11) -0.0332(13)
C16 0.0424(13) 0.0646(16) 0.0450(13) -0.0196(12) -0.0116(10) -0.0250(12)
C17 0.0352(11) 0.0512(13) 0.0348(11) -0.0200(10) -0.0052(9) -0.0140(10)
C18 0.0239(9) 0.0264(9) 0.0426(11) -0.0113(7) -0.0009(8) -0.0161(8)
C19 0.0235(9) 0.0227(8) 0.0400(10) -0.0127(7) 0.0023(8) -0.0108(8)
C20 0.0309(9) 0.0266(9) 0.0244(8) -0.0173(8) -0.0080(7) -0.0001(7)
C21 0.0298(9) 0.0280(9) 0.0277(9) -0.0174(8) -0.0088(7) -0.0021(7)
O1W 0.101(4) 0.071(3) 0.123(5) -0.007(3) -0.066(4) -0.012(3)

loop_
_atom_type_symbol
_atom_type_description
_atom_type_scat_dispersion_real
_atom_type_scat_dispersion_imag
_atom_type_scat_source
C C 0.0033 0.0016 'International Tables Vol C Tables 4.2.6.8 and 6.1.1.4'
H H 0.0000 0.0000 'International Tables Vol C Tables 4.2.6.8 and 6.1.1.4'
N N 0.0061 0.0033 'International Tables Vol C Tables 4.2.6.8 and 6.1.1.4'
P P 0.1023 0.0942 'International Tables Vol C Tables 4.2.6.8 and 6.1.1.4'
Cu Cu 0.3201 1.2651 'International Tables Vol C Tables 4.2.6.8 and 6.1.1.4'
O O 0.0106 0.0060 'International Tables Vol C Tables 4.2.6.8 and 6.1.1.4'

loop_
_geom_angle_atom_site_label_1
_geom_angle_atom_site_label_2
_geom_angle_atom_site_label_3
_geom_angle_site_symmetry_1
_geom_angle_site_symmetry_3
_geom_angle
O4 Cu1 O1 . 2_755 91.54(6)
O4 Cu1 N1 . . 91.23(7)
O1 Cu1 N1 2_755 . 176.87(6)
O4 Cu1 N2 . . 165.01(6)
O1 Cu1 N2 2_755 . 95.14(6)
N1 Cu1 N2 . . 81.83(7)
O4 Cu1 O1 . . 97.11(5)
O1 Cu1 O1 2_755 . 82.09(5)
N1 Cu1 O1 . . 99.01(6)
N2 Cu1 O1 . . 97.09(6)
O3 P1 O1 . . 113.99(8)
O3 P1 O2 . . 110.18(9)
O1 P1 O2 . . 108.87(8)
O3 P1 C1 . . 107.06(8)
O1 P1 C1 . . 108.94(8)
O2 P1 C1 . . 107.61(8)
O5 P2 O4 . . 117.04(9)
O5 P2 O6 . . 110.85(9)
O4 P2 O6 . . 107.11(9)
O5 P2 C2 . . 109.72(9)
O4 P2 C2 . . 105.51(9)
O6 P2 C2 . . 105.94(9)
O7 P3 O8 . . 117.06(10)
O7 P3 O9 . . 109.84(9)
O8 P3 O9 . . 107.08(10)
O7 P3 C3 . . 109.33(10)
O8 P3 C3 . . 106.55(9)
O9 P3 C3 . . 106.43(10)
P1 O1 Cu1 . 2_755 128.44(8)
P1 O1 Cu1 . . 133.28(8)
Cu1 O1 Cu1 2_755 . 97.91(5)
P1 O2 H17 . . 119.9
P2 O4 Cu1 . . 130.79(9)
P2 O6 H16 . . 113.7
P3 O8 H18 . . 117.2
P3 O9 H15 . . 111.5
C17 N1 C18 . . 118.68(18)
C17 N1 Cu1 . . 128.29(15)
C18 N1 Cu1 . . 113.01(13)
C8 N2 C19 . . 118.21(17)
C8 N2 Cu1 . . 129.79(13)
C19 N2 Cu1 . . 112.00(13)
C21 C1 C20 . . 119.43(15)
C21 C1 P1 . . 120.36(13)
C20 C1 P1 . . 120.07(13)
C7 C2 C4 . . 119.03(18)
C7 C2 P2 . . 120.50(16)
C4 C2 P2 . . 120.39(15)
C6 C3 C5 . . 118.63(18)
C6 C3 P3 . . 119.74(16)
C5 C3 P3 . . 121.51(16)
C5 C4 C2 . . 120.19(19)
C5 C4 H4 . . 120.5
C2 C4 H4 . . 119.3
C4 C5 C3 . . 120.9(2)
C4 C5 H3 . . 123.4
C3 C5 H3 . . 115.5
C3 C6 C7 . . 120.30(19)
C3 C6 H2 . . 118.1
C7 C6 H2 . . 121.6
C2 C7 C6 . . 120.9(2)
C2 C7 H1 . . 117.8
C6 C7 H1 . . 121.3
N2 C8 C9 . . 121.9(2)
N2 C8 H5 . . 115.2
C9 C8 H5 . . 122.9
C10 C9 C8 . . 120.3(2)
C10 C9 H6 . . 123.7
C8 C9 H6 . . 116.0
C9 C10 C11 . . 119.30(19)
C9 C10 H7 . . 119.6
C11 C10 H7 . . 121.1
C19 C11 C10 . . 116.9(2)
C19 C11 C12 . . 118.2(2)
C10 C11 C12 . . 124.9(2)
C13 C12 C11 . . 121.6(2)
C13 C12 H8 . . 121.5
C11 C12 H8 . . 116.9
C12 C13 C14 . . 121.0(2)
C12 C13 H9 . . 122.0
C14 C13 H9 . . 116.8
C18 C14 C15 . . 117.1(2)
C18 C14 C13 . . 118.4(2)
C15 C14 C13 . . 124.6(2)
C16 C15 C14 . . 119.3(2)
C16 C15 H10 . . 121.9
C14 C15 H10 . . 118.8
C15 C16 C17 . . 120.3(2)
C15 C16 H11 . . 125.4
C17 C16 H11 . . 114.1
N1 C17 C16 . . 121.9(2)
N1 C17 H12 . . 117.5
C16 C17 H12 . . 120.4
N1 C18 C14 . . 122.7(2)
N1 C18 C19 . . 116.65(17)
C14 C18 C19 . . 120.60(19)
N2 C19 C11 . . 123.4(2)
N2 C19 C18 . . 116.38(16)
C11 C19 C18 . . 120.21(18)
C21 C20 C1 2_855 . 120.22(16)
C21 C20 H14 2_855 . 119.1
C1 C20 H14 . . 120.6
C20 C21 C1 2_855 . 120.34(16)
C20 C21 H13 2_855 . 119.9
C1 C21 H13 . . 119.7

loop_
_geom_bond_atom_site_label_1
_geom_bond_atom_site_label_2
_geom_bond_site_symmetry_2
_geom_bond_distance
Cu1 O4 . 1.9369(13)
Cu1 O1 2_755 1.9801(13)
Cu1 N1 . 1.9987(16)
Cu1 N2 . 2.0239(16)
Cu1 O1 . 2.2571(13)
P1 O3 . 1.5026(14)
P1 O1 . 1.5289(13)
P1 O2 . 1.5526(15)
P1 C1 . 1.8078(17)
P2 O5 . 1.5001(16)
P2 O4 . 1.5091(15)
P2 O6 . 1.5777(15)
P2 C2 . 1.8048(19)
P3 O7 . 1.5072(17)
P3 O8 . 1.5202(17)
P3 O9 . 1.5679(17)
P3 C3 . 1.793(2)
O1 Cu1 2_755 1.9801(13)
O2 H17 . 0.9252
O6 H16 . 0.8514
O8 H18 . 1.2009
O9 H15 . 0.7982
N1 C17 . 1.325(3)
N1 C18 . 1.357(3)
N2 C8 . 1.332(3)
N2 C19 . 1.365(2)
C1 C21 . 1.395(2)
C1 C20 . 1.396(2)
C2 C7 . 1.383(3)
C2 C4 . 1.393(3)
C3 C6 . 1.386(3)
C3 C5 . 1.399(3)
C4 C5 . 1.382(3)
C4 H4 . 1.0193
C5 H3 . 0.9246
C6 C7 . 1.393(3)
C6 H2 . 0.979
C7 H1 . 0.9845
C8 C9 . 1.401(3)
C8 H5 . 0.9785
C9 C10 . 1.368(4)
C9 H6 . 0.967
C10 C11 . 1.412(4)
C10 H7 . 0.8871
C11 C19 . 1.403(3)
C11 C12 . 1.441(3)
C12 C13 . 1.349(4)
C12 H8 . 0.9197
C13 C14 . 1.431(3)
C13 H9 . 0.9945
C14 C18 . 1.408(3)
C14 C15 . 1.411(4)
C15 C16 . 1.358(4)
C15 H10 . 0.9123
C16 C17 . 1.401(3)
C16 H11 . 0.8588
C17 H12 . 0.9079
C18 C19 . 1.419(3)
C20 C21 2_855 1.393(2)
C20 H14 . 1.033
C21 C20 2_855 1.393(2)
C21 H13 . 1.0609
